data_7212473
loop_
_publ_author_name
'Ling, Irene'
'Alias, Yatimah'
'Sobolev, Alexandre N.'
'Raston, Colin L.'

_publ_section_title
;
 Lanthanoid assisted self-assembly of imidazolium cations in organic
 bi-layers
;
_journal_issue 6
_journal_name_full CrystEngComm
_journal_page_first 1869
_journal_paper_doi 10.1039/c000487c
_journal_volume 12
_journal_year 2010
_chemical_formula_moiety '2(C28 H20 O16 S4), 4(C25 H22 P), C8 H15 N2, H18 O8 Gd, 36(H2 O)'
_chemical_formula_sum 'C164 H231 Gd N2 O76 P4 S8'
_chemical_formula_weight 3984.12
_chemical_name_systematic
;
?
;
_space_group_IT_number 2
_symmetry_cell_setting triclinic
_symmetry_Int_Tables_number 2
_symmetry_space_group_name_Hall '-P 1'
_symmetry_space_group_name_H-M 'P -1'
_atom_sites_solution_hydrogens geom
_atom_sites_solution_primary direct
_atom_sites_solution_secondary difmap
_audit_creation_method SHELXL-97
_cell_angle_alpha 100.797(2)
_cell_angle_beta 100.493(2)
_cell_angle_gamma 97.627(2)
_cell_formula_units_Z 1
_cell_length_a 14.7749(2)
_cell_length_b 17.8871(4)
_cell_length_c 21.7909(5)
_cell_measurement_reflns_used 21126
_cell_measurement_temperature 100(2)
_cell_measurement_theta_max 51.79
_cell_measurement_theta_min 2.56
_cell_volume 5478.7(2)
_computing_cell_refinement
;
CrysAlis RED, Oxford Diffraction Ltd.,
Version 1.171.32.29 (release 10-06-2008 CrysAlis171 .NET)
(compiled Jun 10 2008,16:49:55)
;
_computing_data_collection
;
CrysAlis RED, Oxford Diffraction Ltd.,
Version 1.171.32.29 (release 10-06-2008 CrysAlis171 .NET)
(compiled Jun 10 2008,16:49:55)
;
_computing_data_reduction
;
CrysAlis RED, Oxford Diffraction Ltd.,
Version 1.171.32.29 (release 10-06-2008 CrysAlis171 .NET)
(compiled Jun 10 2008,16:49:55)
;
_computing_molecular_graphics 'X-Seed 2.0 (Barbour, 2001)'
_computing_publication_material 'SHELXL-97 (Sheldrick, 2008)'
_computing_structure_refinement 'SHELXL-97 (Sheldrick, 2008)'
_computing_structure_solution 'SHELXS-97 (Sheldrick, 2008)'
_diffrn_ambient_temperature 100(2)
_diffrn_detector_area_resol_mean 10.4738
_diffrn_measured_fraction_theta_full 0.973
_diffrn_measured_fraction_theta_max 0.983
_diffrn_measurement_device_type 'Oxford Diffraction Gemini-R Ultra, Ruby CCD'
_diffrn_measurement_method '\w scans'
_diffrn_radiation_monochromator graphite
_diffrn_radiation_source 'Enhance (Cu) X-ray Source'
_diffrn_radiation_type CuK\a
_diffrn_radiation_wavelength 1.54178
_diffrn_reflns_av_R_equivalents 0.0553
_diffrn_reflns_av_sigmaI/netI 0.0465
_diffrn_reflns_limit_h_max 14
_diffrn_reflns_limit_h_min -14
_diffrn_reflns_limit_k_max 18
_diffrn_reflns_limit_k_min -18
_diffrn_reflns_limit_l_max 22
_diffrn_reflns_limit_l_min -22
_diffrn_reflns_number 59744
_diffrn_reflns_theta_full 25.00
_diffrn_reflns_theta_max 51.87
_diffrn_reflns_theta_min 2.94
_exptl_absorpt_coefficient_mu 3.625
_exptl_absorpt_correction_T_max 1.0000
_exptl_absorpt_correction_T_min 0.4706
_exptl_absorpt_correction_type multi-scan
_exptl_absorpt_process_details
;
CrysAlis RED, Oxford Diffraction Ltd.,
Version 1.171.32.29 (release 10-06-2008 CrysAlis171 .NET)
(compiled Jun 10 2008,16:49:55)
Empirical absorption correction using spherical harmonics,
implemented in SCALE3 ABSPACK scaling algorithm.
;
_exptl_crystal_colour colorless
_exptl_crystal_density_diffrn 1.208
_exptl_crystal_density_meas ?
_exptl_crystal_description needle
_exptl_crystal_F_000 2089
_exptl_crystal_size_max 0.45
_exptl_crystal_size_mid 0.38
_exptl_crystal_size_min 0.14
_refine_diff_density_max 0.955
_refine_diff_density_min -0.654
_refine_diff_density_rms 0.094
_refine_ls_extinction_method none
_refine_ls_goodness_of_fit_ref 1.009
_refine_ls_hydrogen_treatment constr
_refine_ls_matrix_type full
_refine_ls_number_parameters 1140
_refine_ls_number_reflns 11972
_refine_ls_number_restraints 157
_refine_ls_restrained_S_all 1.075
_refine_ls_R_factor_all 0.1487
_refine_ls_R_factor_gt 0.1142
_refine_ls_shift/su_max 0.000
_refine_ls_shift/su_mean 0.000
_refine_ls_structure_factor_coef Fsqd
_refine_ls_weighting_details 'calc w=1/[\s^2^(Fo^2^)+(0.0600P)^2^+48.0000P] where P=(Fo^2^+2Fc^2^)/3'
_refine_ls_weighting_scheme calc
_refine_ls_wR_factor_gt 0.2475
_refine_ls_wR_factor_ref 0.2646
_reflns_number_gt 8049
_reflns_number_total 11972
_reflns_threshold_expression >2sigma(I)
_cod_data_source_file c000487c.txt
_cod_data_source_block 080528b3
_cod_depositor_comments
;
The following automatic conversions were performed:

'_exptl_crystal_density_meas' value 'not measured' was changed to '?'
- the value is perceived as not measured.

Automatic conversion script
Id: cif_fix_values 3008 2015-01-20 13:52:24Z robertas 
;
_cod_database_code 7212473

loop_
_symmetry_equiv_pos_as_xyz
'x, y, z'
'-x, -y, -z'

loop_
_atom_site_label
_atom_site_type_symbol
_atom_site_fract_x
_atom_site_fract_y
_atom_site_fract_z
_atom_site_U_iso_or_equiv
_atom_site_adp_type
_atom_site_occupancy
_atom_site_symmetry_multiplicity
_atom_site_calc_flag
_atom_site_refinement_flags
_atom_site_disorder_assembly
_atom_site_disorder_group
Gd1 Gd 0.50241(12) 0.05397(9) 0.52447(8) 0.0812(5) Uani 0.50 1 d P . .
O01W O 0.4262(10) 0.0769(8) 0.6193(7) 0.068(4) Uiso 0.50 1 d P . .
O02W O 0.3475(16) 0.0848(13) 0.4799(11) 0.140(8) Uiso 0.50 1 d P . .
O03W O 0.437(2) -0.0264(19) 0.4137(15) 0.083(9) Uiso 0.25 1 d P . .
O04W O 0.5368(13) -0.0462(11) 0.5789(9) 0.102(6) Uiso 0.50 1 d P . .
O05W O 0.5389(13) 0.1271(11) 0.4432(9) 0.105(6) Uiso 0.50 1 d P . .
O06W O 0.6362(14) 0.0242(11) 0.4857(9) 0.114(6) Uiso 0.50 1 d P . .
O07W O 0.6506(11) 0.1101(9) 0.6082(8) 0.088(5) Uiso 0.50 1 d P . 1
O08W O 0.5037(11) 0.1926(9) 0.5615(7) 0.077(4) Uiso 0.50 1 d P . 1
O09W O 0.564(3) 0.181(2) 0.6123(19) 0.111(12) Uiso 0.25 1 d P A 2
O1 O -0.0647(5) -0.0907(4) 0.1001(3) 0.0588(18) Uani 1 1 d . . .
H1 H -0.1161 -0.0749 0.1018 0.088 Uiso 1 1 calc R . .
C11 C -0.0024(7) -0.0586(6) 0.1544(6) 0.055(3) Uani 1 1 d . . .
C12 C 0.0705(7) -0.0961(6) 0.1752(6) 0.055(3) Uani 1 1 d . . .
C13 C 0.1341(8) -0.0621(6) 0.2314(6) 0.064(3) Uani 1 1 d . . .
H13 H 0.1831 -0.0883 0.2457 0.076 Uiso 1 1 calc R . .
C14 C 0.1286(6) 0.0088(6) 0.2673(5) 0.061(3) Uani 1 1 d D B .
C15 C 0.0566(7) 0.0470(6) 0.2453(6) 0.061(3) Uani 1 1 d . . .
H15 H 0.0522 0.0958 0.2697 0.073 Uiso 1 1 calc R . .
C16 C -0.0079(7) 0.0158(6) 0.1895(5) 0.054(3) Uani 1 1 d . . .
S1 S 0.2078(2) 0.0535(2) 0.33664(19) 0.1018(12) Uani 1 1 d D . .
O11 O 0.2945(7) 0.0262(9) 0.3352(7) 0.129(5) Uiso 0.50 1 d PD B 1
O12 O 0.2205(11) 0.1355(6) 0.3421(7) 0.129(5) Uiso 0.50 1 d PD B 1
O13 O 0.1701(10) 0.0330(10) 0.3892(5) 0.129(5) Uiso 0.50 1 d PD B 1
O11' O 0.2689(9) 0.0045(7) 0.3558(6) 0.107(4) Uiso 0.50 1 d PD B 2
O12' O 0.2620(9) 0.1208(7) 0.3207(6) 0.107(4) Uiso 0.50 1 d PD B 2
O13' O 0.1591(9) 0.0839(9) 0.3842(5) 0.107(4) Uiso 0.50 1 d PD B 2
C10 C 0.0771(7) -0.1752(6) 0.1369(5) 0.058(3) Uani 1 1 d . . .
H10A H 0.0540 -0.1773 0.0909 0.069 Uiso 1 1 calc R . .
H10B H 0.1436 -0.1812 0.1431 0.069 Uiso 1 1 calc R . .
O2 O -0.1217(5) -0.2286(4) 0.0888(3) 0.0638(19) Uani 1 1 d . . .
H2 H -0.0966 -0.1813 0.0968 0.096 Uiso 1 1 calc R . .
C21 C -0.0747(8) -0.2649(6) 0.1312(5) 0.058(3) Uani 1 1 d . . .
C22 C -0.1252(8) -0.3268(6) 0.1474(5) 0.062(3) Uani 1 1 d . . .
C23 C -0.0768(8) -0.3667(6) 0.1894(6) 0.067(3) Uani 1 1 d . . .
H23 H -0.1104 -0.4083 0.2019 0.080 Uiso 1 1 calc R . .
C24 C 0.0177(7) -0.3464(5) 0.2121(5) 0.069(3) Uani 1 1 d D C .
C25 C 0.0672(8) -0.2833(6) 0.1963(5) 0.064(3) Uani 1 1 d . . .
H25 H 0.1323 -0.2680 0.2138 0.077 Uiso 1 1 calc R . .
C26 C 0.0221(8) -0.2424(6) 0.1552(5) 0.061(3) Uani 1 1 d . . .
S2 S 0.0773(2) -0.4029(2) 0.2571(2) 0.1024(12) Uani 1 1 d D . .
O21 O 0.1693(6) -0.3606(6) 0.2883(5) 0.097(2) Uiso 0.67 1 d PD C 1
O22 O 0.0201(7) -0.4323(6) 0.2958(5) 0.097(2) Uiso 0.67 1 d PD C 1
O23 O 0.0893(8) -0.4701(5) 0.2060(5) 0.097(2) Uiso 0.67 1 d PD C 1
O21' O 0.0382(11) -0.4826(5) 0.2342(8) 0.088(4) Uiso 0.33 1 d PD C 2
O22' O 0.1764(6) -0.3821(9) 0.2594(8) 0.088(4) Uiso 0.33 1 d PD C 2
O23' O 0.0612(12) -0.3758(10) 0.3239(5) 0.088(4) Uiso 0.33 1 d PD C 2
C20 C -0.2295(7) -0.3519(5) 0.1214(5) 0.062(3) Uani 1 1 d . . .
H20A H -0.2473 -0.4054 0.1263 0.074 Uiso 1 1 calc R . .
H20B H -0.2425 -0.3527 0.0750 0.074 Uiso 1 1 calc R . .
O3 O -0.3026(5) -0.2297(4) 0.0705(3) 0.0629(19) Uani 1 1 d . . .
H3 H -0.2513 -0.2442 0.0658 0.094 Uiso 1 1 calc R . .
C31 C -0.3199(7) -0.2404(6) 0.1268(5) 0.056(3) Uani 1 1 d . . .
C32 C -0.3714(7) -0.1909(6) 0.1580(5) 0.058(3) Uani 1 1 d . . .
C33 C -0.3969(7) -0.2078(6) 0.2128(6) 0.067(3) Uani 1 1 d . . .
H33 H -0.4347 -0.1764 0.2331 0.080 Uiso 1 1 calc R . .
C34 C -0.3702(6) -0.2680(5) 0.2396(5) 0.064(3) Uani 1 1 d D D .
C35 C -0.3158(7) -0.3141(6) 0.2085(5) 0.063(3) Uani 1 1 d . . .
H35 H -0.2953 -0.3551 0.2264 0.075 Uiso 1 1 calc R . .
C36 C -0.2911(7) -0.3020(6) 0.1525(5) 0.057(3) Uani 1 1 d . . .
S3 S -0.4077(2) -0.2877(2) 0.30644(18) 0.0929(11) Uani 1 1 d D . .
O31 O -0.4708(11) -0.2371(9) 0.3227(7) 0.146(5) Uiso 0.50 1 d PD D 1
O32 O -0.4604(12) -0.3680(7) 0.2852(7) 0.146(5) Uiso 0.50 1 d PD D 1
O33 O -0.3295(9) -0.2849(11) 0.3558(6) 0.146(5) Uiso 0.50 1 d PD D 1
O31' O -0.3739(9) -0.3535(6) 0.3222(6) 0.081(3) Uiso 0.50 1 d PD D 2
O32' O -0.3665(9) -0.2184(6) 0.3579(5) 0.081(3) Uiso 0.50 1 d PD D 2
O33' O -0.5075(6) -0.2931(7) 0.2941(6) 0.081(3) Uiso 0.50 1 d PD D 2
C30 C -0.3943(7) -0.1188(6) 0.1361(5) 0.061(3) Uani 1 1 d . . .
H30A H -0.4575 -0.1113 0.1421 0.073 Uiso 1 1 calc R . .
H30B H -0.3944 -0.1251 0.0899 0.073 Uiso 1 1 calc R . .
O4 O -0.2325(4) -0.0628(4) 0.0946(3) 0.0583(18) Uani 1 1 d . . .
H4 H -0.2597 -0.1096 0.0868 0.087 Uiso 1 1 calc R . .
C41 C -0.2415(7) -0.0260(6) 0.1527(5) 0.054(3) Uani 1 1 d . . .
C42 C -0.1727(6) 0.0357(6) 0.1893(5) 0.050(3) Uani 1 1 d . . .
C43 C -0.1866(7) 0.0744(6) 0.2466(6) 0.061(3) Uani 1 1 d . . .
H43 H -0.1401 0.1160 0.2718 0.073 Uiso 1 1 calc R . .
C44 C -0.2668(8) 0.0540(6) 0.2683(5) 0.063(3) Uani 1 1 d . . .
C45 C -0.3342(8) -0.0075(6) 0.2313(6) 0.067(3) Uani 1 1 d . . .
H45 H -0.3889 -0.0219 0.2464 0.081 Uiso 1 1 calc R . .
C46 C -0.3237(7) -0.0481(6) 0.1733(5) 0.056(3) Uani 1 1 d . . .
S4 S -0.2845(3) 0.1077(2) 0.34017(19) 0.0945(11) Uani 1 1 d . . .
O41 O -0.3535(7) 0.0647(6) 0.3601(5) 0.128(4) Uani 1 1 d . . .
O42 O -0.1951(9) 0.1309(9) 0.3842(6) 0.190(7) Uani 1 1 d . . .
O43 O -0.3105(14) 0.1776(7) 0.3260(7) 0.211(8) Uani 1 1 d . . .
C40 C -0.0854(6) 0.0575(6) 0.1661(5) 0.058(3) Uani 1 1 d . . .
H40A H -0.0635 0.1140 0.1809 0.069 Uiso 1 1 calc R . .
H40B H -0.1000 0.0455 0.1187 0.069 Uiso 1 1 calc R . .
P1A P 0.3145(2) 0.48487(16) 0.13896(16) 0.0694(9) Uani 1 1 d . . .
C10A C 0.3248(8) 0.5844(6) 0.1806(6) 0.071(3) Uani 1 1 d . . .
H10C H 0.2727 0.5890 0.2032 0.085 Uiso 1 1 calc R . .
H10D H 0.3840 0.5993 0.2131 0.085 Uiso 1 1 calc R . .
C11A C 0.3228(8) 0.6389(6) 0.1355(5) 0.063(3) Uani 1 1 d . . .
C12A C 0.2365(8) 0.6566(6) 0.1067(6) 0.072(3) Uani 1 1 d . . .
H12A H 0.1808 0.6390 0.1196 0.086 Uiso 1 1 calc R . .
C13A C 0.2333(8) 0.6996(6) 0.0595(6) 0.069(3) Uani 1 1 d . . .
H13A H 0.1753 0.7111 0.0402 0.083 Uiso 1 1 calc R . .
C14A C 0.3121(9) 0.7252(6) 0.0413(6) 0.071(3) Uani 1 1 d . . .
H14A H 0.3086 0.7526 0.0078 0.086 Uiso 1 1 calc R . .
C15A C 0.3984(8) 0.7118(6) 0.0708(6) 0.065(3) Uani 1 1 d . . .
H15A H 0.4540 0.7326 0.0593 0.078 Uiso 1 1 calc R . .
C16A C 0.4026(7) 0.6682(6) 0.1169(6) 0.064(3) Uani 1 1 d . . .
H16A H 0.4614 0.6580 0.1363 0.077 Uiso 1 1 calc R . .
C21A C 0.4181(9) 0.4723(7) 0.1086(7) 0.077(4) Uani 1 1 d . . .
C22A C 0.5046(8) 0.5004(6) 0.1501(8) 0.088(4) Uani 1 1 d . . .
H22A H 0.5101 0.5307 0.1918 0.106 Uiso 1 1 calc R . .
C23A C 0.5828(9) 0.4814(8) 0.1269(11) 0.113(6) Uani 1 1 d . . .
H23A H 0.6429 0.4994 0.1539 0.136 Uiso 1 1 calc R . .
C24A C 0.5767(14) 0.4382(9) 0.0672(11) 0.111(6) Uani 1 1 d . . .
H24A H 0.6317 0.4267 0.0535 0.133 Uiso 1 1 calc R . .
C25A C 0.4911(15) 0.4116(10) 0.0272(9) 0.129(6) Uani 1 1 d . . .
H25A H 0.4864 0.3824 -0.0148 0.154 Uiso 1 1 calc R . .
C26A C 0.4110(10) 0.4275(8) 0.0484(7) 0.099(5) Uani 1 1 d . . .
H26A H 0.3512 0.4075 0.0214 0.119 Uiso 1 1 calc R . .
C31A C 0.3070(8) 0.4234(7) 0.1936(7) 0.078(4) Uani 1 1 d . . .
C32A C 0.2475(10) 0.4321(8) 0.2348(7) 0.094(4) Uani 1 1 d . . .
H32A H 0.2094 0.4709 0.2339 0.113 Uiso 1 1 calc R . .
C33A C 0.2427(12) 0.3840(11) 0.2785(8) 0.114(5) Uani 1 1 d . . .
H33A H 0.2029 0.3906 0.3081 0.136 Uiso 1 1 calc R . .
C34A C 0.2970(16) 0.3266(12) 0.2776(11) 0.141(8) Uani 1 1 d . . .
H34A H 0.2924 0.2919 0.3054 0.169 Uiso 1 1 calc R . .
C35A C 0.3545(12) 0.3197(10) 0.2389(11) 0.126(7) Uani 1 1 d . . .
H35A H 0.3933 0.2814 0.2401 0.151 Uiso 1 1 calc R . .
C36A C 0.3595(8) 0.3663(8) 0.1968(8) 0.099(5) Uani 1 1 d . . .
H36A H 0.4011 0.3591 0.1686 0.118 Uiso 1 1 calc R . .
C41A C 0.2135(8) 0.4616(6) 0.0745(6) 0.065(3) Uani 1 1 d . . .
C42A C 0.1339(8) 0.4147(6) 0.0789(6) 0.069(3) Uani 1 1 d . . .
H42A H 0.1324 0.3930 0.1154 0.082 Uiso 1 1 calc R . .
C43A C 0.0565(9) 0.3999(6) 0.0295(7) 0.074(3) Uani 1 1 d . . .
H43A H 0.0013 0.3679 0.0322 0.089 Uiso 1 1 calc R . .
C44A C 0.0578(9) 0.4307(7) -0.0238(7) 0.076(4) Uani 1 1 d . . .
H44A H 0.0044 0.4189 -0.0579 0.092 Uiso 1 1 calc R . .
C45A C 0.1380(10) 0.4796(7) -0.0277(6) 0.073(3) Uani 1 1 d . . .
H45A H 0.1389 0.5026 -0.0635 0.087 Uiso 1 1 calc R . .
C46A C 0.2141(8) 0.4934(6) 0.0206(6) 0.066(3) Uani 1 1 d . . .
H46A H 0.2692 0.5255 0.0179 0.080 Uiso 1 1 calc R . .
P1B P 0.29401(17) 0.02083(14) 0.06821(13) 0.0502(7) Uani 1 1 d . . .
C10B C 0.3850(6) 0.0447(6) 0.0267(5) 0.055(3) Uani 1 1 d . . .
H10E H 0.4091 -0.0031 0.0119 0.066 Uiso 1 1 calc R . .
H10F H 0.3569 0.0623 -0.0118 0.066 Uiso 1 1 calc R . .
C11B C 0.4678(7) 0.1066(6) 0.0650(5) 0.053(3) Uani 1 1 d . . .
C12B C 0.5411(7) 0.0856(6) 0.1056(5) 0.058(3) Uani 1 1 d . . .
H12B H 0.5398 0.0331 0.1084 0.070 Uiso 1 1 calc R . .
C13B C 0.6141(7) 0.1409(7) 0.1409(6) 0.069(3) Uani 1 1 d . . .
H13B H 0.6623 0.1265 0.1692 0.083 Uiso 1 1 calc R . .
C14B C 0.6192(8) 0.2153(7) 0.1365(6) 0.076(3) Uani 1 1 d . . .
H14B H 0.6709 0.2530 0.1610 0.091 Uiso 1 1 calc R . .
C15B C 0.5476(9) 0.2365(6) 0.0955(7) 0.078(4) Uani 1 1 d . . .
H15B H 0.5508 0.2890 0.0922 0.094 Uiso 1 1 calc R . .
C16B C 0.4721(7) 0.1821(6) 0.0598(6) 0.061(3) Uani 1 1 d . . .
H16B H 0.4237 0.1968 0.0318 0.074 Uiso 1 1 calc R . .
C21B C 0.2409(6) 0.1035(5) 0.0915(5) 0.051(3) Uani 1 1 d . . .
C22B C 0.2315(6) 0.1566(5) 0.0523(5) 0.051(3) Uani 1 1 d . . .
H22B H 0.2537 0.1499 0.0136 0.062 Uiso 1 1 calc R . .
C23B C 0.1889(7) 0.2198(5) 0.0710(6) 0.058(3) Uani 1 1 d . . .
H23B H 0.1822 0.2569 0.0453 0.070 Uiso 1 1 calc R . .
C24B C 0.1569(7) 0.2281(5) 0.1263(5) 0.057(3) Uani 1 1 d . . .
H24B H 0.1297 0.2722 0.1389 0.068 Uiso 1 1 calc R . .
C25B C 0.1624(7) 0.1747(6) 0.1647(5) 0.059(3) Uani 1 1 d . . .
H25B H 0.1377 0.1811 0.2023 0.071 Uiso 1 1 calc R . .
C26B C 0.2054(7) 0.1109(6) 0.1471(5) 0.057(3) Uani 1 1 d . . .
H26B H 0.2102 0.0734 0.1726 0.069 Uiso 1 1 calc R . .
C31B C 0.2097(6) -0.0549(5) 0.0145(5) 0.048(2) Uani 1 1 d . . .
C32B C 0.2366(7) -0.1117(6) -0.0275(5) 0.056(3) Uani 1 1 d . . .
H32B H 0.3001 -0.1076 -0.0312 0.067 Uiso 1 1 calc R . .
C33B C 0.1715(7) -0.1748(6) -0.0644(5) 0.060(3) Uani 1 1 d . . .
H33B H 0.1897 -0.2135 -0.0935 0.072 Uiso 1 1 calc R . .
C34B C 0.0799(7) -0.1801(6) -0.0579(5) 0.060(3) Uani 1 1 d . . .
H34B H 0.0356 -0.2239 -0.0820 0.071 Uiso 1 1 calc R . .
C35B C 0.0510(7) -0.1242(6) -0.0180(5) 0.062(3) Uani 1 1 d . . .
H35B H -0.0128 -0.1287 -0.0151 0.075 Uiso 1 1 calc R . .
C36B C 0.1150(7) -0.0616(6) 0.0180(5) 0.055(3) Uani 1 1 d . . .
H36B H 0.0950 -0.0224 0.0456 0.066 Uiso 1 1 calc R . .
C41B C 0.3398(6) -0.0126(6) 0.1378(5) 0.052(3) Uani 1 1 d . . .
C42B C 0.3235(6) -0.0923(6) 0.1375(5) 0.052(3) Uani 1 1 d . . .
H42B H 0.2880 -0.1280 0.1002 0.062 Uiso 1 1 calc R . .
C43B C 0.3583(7) -0.1183(7) 0.1905(6) 0.060(3) Uani 1 1 d . . .
H43B H 0.3471 -0.1720 0.1898 0.071 Uiso 1 1 calc R . .
C44B C 0.4094(7) -0.0676(8) 0.2446(6) 0.067(3) Uani 1 1 d . . .
H44B H 0.4336 -0.0863 0.2812 0.081 Uiso 1 1 calc R . .
C45B C 0.4256(7) 0.0109(8) 0.2464(5) 0.068(3) Uani 1 1 d . . .
H45B H 0.4600 0.0459 0.2843 0.082 Uiso 1 1 calc R . .
C46B C 0.3922(7) 0.0383(6) 0.1933(6) 0.062(3) Uani 1 1 d . . .
H46B H 0.4048 0.0921 0.1944 0.075 Uiso 1 1 calc R . .
O10W O 0.3202(8) -0.2391(6) 0.2956(5) 0.129(4) Uani 1 1 d . . .
O11W O -0.0139(7) -0.6291(5) 0.1658(5) 0.117(3) Uani 1 1 d . . .
O12W O -0.0076(7) -0.7322(5) 0.2509(6) 0.122(4) Uani 1 1 d . . .
O13W O -0.4756(10) 0.2228(10) 0.2883(9) 0.211(7) Uani 1 1 d . . .
O14W O 0.3183(18) -0.4152(9) 0.3730(8) 0.283(11) Uani 1 1 d . . .
O15W O 0.4211(10) 0.2027(9) 0.3750(8) 0.198(6) Uani 1 1 d . . .
O16W O 0.1155(12) 0.2449(8) 0.3530(8) 0.209(7) Uani 1 1 d . . .
O17W O -0.2564(11) -0.5976(10) 0.2404(8) 0.217(7) Uani 1 1 d . . .
O18W O -0.1772(9) 0.2896(7) 0.2915(9) 0.193(6) Uani 1 1 d . . .
O19W O -0.2054(8) -0.6062(8) 0.1272(7) 0.173(5) Uani 1 1 d . . .
O20W O 0.422(3) 0.336(2) 0.4509(18) 0.248(16) Uiso 0.50 1 d P . .
O21W O -0.1746(17) -0.4606(14) 0.2939(12) 0.154(9) Uiso 0.50 1 d P . .
O22W O 0.4084(18) -0.3117(14) 0.4737(12) 0.156(9) Uiso 0.50 1 d P . .
O23W O 0.230(3) 0.389(2) 0.6060(19) 0.256(16) Uiso 0.50 1 d P . .
O24W O 0.278(3) 0.230(3) 0.515(2) 0.30(2) Uiso 0.50 1 d P . .
O25W O -0.286(3) 0.295(2) 0.4513(18) 0.237(15) Uiso 0.50 1 d P . .
O26W O 0.166(2) 0.3564(19) 0.4686(15) 0.205(12) Uiso 0.50 1 d P . .
O27W O 0.4677(17) -0.4701(14) 0.3187(11) 0.147(8) Uiso 0.50 1 d P . .
O28W O -0.042(4) -0.639(3) 0.504(3) 0.18(2) Uiso 0.25 1 d P . .
O29W O -0.461(4) 0.435(3) 0.374(3) 0.164(18) Uiso 0.25 1 d P E 1
O30W O -0.029(3) 0.228(3) 0.424(2) 0.144(16) Uiso 0.25 1 d P F 1
O31W O -0.417(2) 0.370(2) 0.2587(19) 0.307(16) Uiso 0.75 1 d P G 1
O32W O 0.226(2) -0.5121(19) 0.4352(16) 0.212(13) Uiso 0.50 1 d P H 1
O33W O 0.289(3) -0.452(3) 0.574(2) 0.278(19) Uiso 0.50 1 d P I 1
O34W O 0.038(2) -0.5545(17) 0.3488(14) 0.188(11) Uiso 0.50 1 d P J 2
O35W O -0.094(3) -0.594(2) 0.4049(18) 0.237(15) Uiso 0.50 1 d P K 2
O36W O -0.410(3) 0.383(2) 0.312(2) 0.245(18) Uiso 0.50 1 d P L 2
C1 C 0.145(3) -0.244(3) 0.4190(19) 0.097(12) Uiso 0.25 1 d PD M 1
H1A H 0.1977 -0.2060 0.4165 0.146 Uiso 0.25 1 calc PR M 1
H1B H 0.1552 -0.2962 0.4004 0.146 Uiso 0.25 1 calc PR M 1
H1C H 0.1416 -0.2413 0.4638 0.146 Uiso 0.25 1 calc PR M 1
N1 N 0.058(2) -0.2291(18) 0.3833(13) 0.103(10) Uiso 0.25 1 d PGD M 1
C2 C 0.0407(18) -0.1745(16) 0.3497(13) 0.066(9) Uiso 0.25 1 d PGD M 1
H2A H 0.0860 -0.1350 0.3438 0.079 Uiso 0.25 1 calc PR M 1
N2 N -0.0523(16) -0.1858(12) 0.3260(9) 0.043(5) Uiso 0.25 1 d PGD M 1
C3 C -0.0924(18) -0.2474(16) 0.3449(14) 0.056(8) Uiso 0.25 1 d PGD M 1
H3A H -0.1572 -0.2683 0.3350 0.067 Uiso 0.25 1 calc PR M 1
C4 C -0.024(2) -0.2742(17) 0.3803(14) 0.109(14) Uiso 0.25 1 d PGD M 1
H4A H -0.0327 -0.3172 0.3998 0.131 Uiso 0.25 1 calc PR M 1
C5 C -0.098(3) -0.1381(19) 0.2870(13) 0.049(8) Uiso 0.25 1 d PD M 1
H5A H -0.1419 -0.1711 0.2485 0.059 Uiso 0.25 1 calc PR M 1
H5B H -0.0516 -0.1039 0.2730 0.059 Uiso 0.25 1 calc PR M 1
C6 C -0.152(2) -0.091(3) 0.329(2) 0.085(11) Uiso 0.25 1 d PD M 1
H6A H -0.1868 -0.1250 0.3500 0.102 Uiso 0.25 1 calc PR M 1
H6B H -0.1975 -0.0692 0.3008 0.102 Uiso 0.25 1 calc PR M 1
C7 C -0.089(4) -0.024(3) 0.379(2) 0.126(18) Uiso 0.25 1 d PD M 1
H7A H -0.0838 0.0228 0.3615 0.151 Uiso 0.25 1 calc PR M 1
H7B H -0.0258 -0.0372 0.3895 0.151 Uiso 0.25 1 calc PR M 1
C8 C -0.126(7) -0.007(6) 0.441(3) 0.23(3) Uiso 0.25 1 d PD M 1
H8A H -0.0827 0.0351 0.4715 0.340 Uiso 0.25 1 calc PR M 1
H8B H -0.1306 -0.0536 0.4586 0.340 Uiso 0.25 1 calc PR M 1
H8C H -0.1876 0.0073 0.4310 0.340 Uiso 0.25 1 calc PR M 1
C1' C 0.019(2) 0.1270(18) 0.458(2) 0.097(12) Uiso 0.25 1 d PD N 2
H1'A H 0.0147 0.1497 0.5017 0.146 Uiso 0.25 1 calc PR N 2
H1'B H 0.0066 0.1635 0.4306 0.146 Uiso 0.25 1 calc PR N 2
H1'C H 0.0825 0.1156 0.4583 0.146 Uiso 0.25 1 calc PR N 2
N1' N -0.0489(19) 0.0554(16) 0.4336(16) 0.103(10) Uiso 0.25 1 d PGD N 2
C2' C -0.0562(16) 0.0097(15) 0.3732(13) 0.066(9) Uiso 0.25 1 d PGD N 2
H2'A H -0.0194 0.0198 0.3432 0.079 Uiso 0.25 1 calc PR N 2
N2' N -0.1269(14) -0.0536(12) 0.3643(10) 0.043(5) Uiso 0.25 1 d PGD N 2
C3' C -0.163(2) -0.0469(17) 0.4194(13) 0.056(8) Uiso 0.25 1 d PGD N 2
H3'A H -0.2123 -0.0821 0.4264 0.067 Uiso 0.25 1 calc PR N 2
C4' C -0.115(2) 0.0205(18) 0.4622(15) 0.109(14) Uiso 0.25 1 d PGD N 2
H4'A H -0.1255 0.0393 0.5036 0.131 Uiso 0.25 1 calc PR N 2
C5' C -0.148(2) -0.1107(18) 0.3035(13) 0.049(8) Uiso 0.25 1 d PD N 2
H5'A H -0.1618 -0.0833 0.2683 0.059 Uiso 0.25 1 calc PR N 2
H5'B H -0.2055 -0.1469 0.3021 0.059 Uiso 0.25 1 calc PR N 2
C6' C -0.073(3) -0.158(3) 0.2905(18) 0.085(11) Uiso 0.25 1 d PD N 2
H6'A H -0.0192 -0.1227 0.2843 0.102 Uiso 0.25 1 calc PR N 2
H6'B H -0.0977 -0.1963 0.2500 0.102 Uiso 0.25 1 calc PR N 2
C7' C -0.038(3) -0.199(3) 0.342(3) 0.126(18) Uiso 0.25 1 d PD N 2
H7'A H -0.0605 -0.2554 0.3258 0.151 Uiso 0.25 1 calc PR N 2
H7'B H -0.0660 -0.1827 0.3794 0.151 Uiso 0.25 1 calc PR N 2
C8' C 0.068(4) -0.185(6) 0.364(5) 0.23(3) Uiso 0.25 1 d PD N 2
H8'A H 0.0852 -0.2153 0.3960 0.340 Uiso 0.25 1 calc PR N 2
H8'B H 0.0900 -0.1298 0.3831 0.340 Uiso 0.25 1 calc PR N 2
H8'C H 0.0960 -0.2001 0.3274 0.340 Uiso 0.25 1 calc PR N 2

loop_
_atom_site_aniso_label
_atom_site_aniso_U_11
_atom_site_aniso_U_22
_atom_site_aniso_U_33
_atom_site_aniso_U_23
_atom_site_aniso_U_13
_atom_site_aniso_U_12
Gd1 0.0948(12) 0.0825(12) 0.0728(11) 0.0130(9) 0.0349(9) 0.0199(9)
O1 0.050(4) 0.063(5) 0.078(5) 0.025(4) 0.028(4) 0.024(4)
C11 0.040(6) 0.061(7) 0.076(8) 0.026(6) 0.031(6) 0.014(6)
C12 0.044(6) 0.054(7) 0.081(8) 0.029(6) 0.029(6) 0.019(5)
C13 0.051(7) 0.066(8) 0.088(9) 0.027(7) 0.030(7) 0.023(6)
C14 0.038(6) 0.070(8) 0.074(8) 0.010(6) 0.014(5) 0.013(6)
C15 0.049(7) 0.055(7) 0.083(9) 0.012(6) 0.028(7) 0.008(6)
C16 0.039(6) 0.053(7) 0.079(8) 0.021(6) 0.027(6) 0.013(5)
S1 0.068(2) 0.116(3) 0.111(3) -0.004(2) 0.013(2) 0.030(2)
C10 0.044(6) 0.061(7) 0.081(8) 0.025(6) 0.027(5) 0.018(5)
O2 0.060(4) 0.056(4) 0.082(5) 0.018(4) 0.028(4) 0.011(4)
C21 0.061(8) 0.046(6) 0.077(8) 0.014(6) 0.033(6) 0.018(6)
C22 0.065(8) 0.046(7) 0.085(8) 0.014(6) 0.032(6) 0.023(6)
C23 0.068(8) 0.043(6) 0.098(9) 0.015(6) 0.041(7) 0.013(6)
C24 0.070(8) 0.057(7) 0.099(9) 0.031(7) 0.038(7) 0.027(6)
C25 0.058(7) 0.053(7) 0.091(9) 0.017(6) 0.030(6) 0.027(6)
C26 0.062(8) 0.046(6) 0.089(8) 0.016(6) 0.038(6) 0.020(6)
S2 0.086(2) 0.087(2) 0.158(4) 0.066(2) 0.034(2) 0.031(2)
C20 0.064(7) 0.039(6) 0.087(8) 0.013(6) 0.031(6) 0.008(5)
O3 0.061(5) 0.063(5) 0.073(5) 0.019(4) 0.028(4) 0.017(4)
C31 0.047(6) 0.056(7) 0.065(8) 0.009(6) 0.020(6) 0.005(5)
C32 0.040(6) 0.065(7) 0.072(8) 0.022(6) 0.019(6) 0.004(5)
C33 0.052(7) 0.051(7) 0.098(9) 0.006(6) 0.030(6) 0.010(5)
C34 0.062(7) 0.055(7) 0.084(8) 0.019(6) 0.032(6) 0.012(6)
C35 0.056(7) 0.049(7) 0.079(8) 0.014(6) 0.013(6) 0.001(5)
C36 0.046(6) 0.048(6) 0.077(8) 0.012(6) 0.022(6) -0.002(5)
S3 0.098(3) 0.100(3) 0.107(3) 0.041(2) 0.056(2) 0.035(2)
C30 0.041(6) 0.063(7) 0.090(8) 0.029(6) 0.024(6) 0.013(5)
O4 0.052(4) 0.053(4) 0.075(5) 0.014(4) 0.022(4) 0.010(3)
C41 0.053(7) 0.050(7) 0.070(8) 0.026(6) 0.021(6) 0.020(6)
C42 0.042(6) 0.044(6) 0.073(8) 0.022(6) 0.020(6) 0.016(5)
C43 0.042(6) 0.052(7) 0.089(9) 0.021(6) 0.015(6) 0.006(5)
C44 0.059(7) 0.058(7) 0.072(8) 0.014(6) 0.017(6) 0.004(6)
C45 0.056(7) 0.065(8) 0.096(9) 0.027(7) 0.039(7) 0.024(6)
C46 0.048(7) 0.048(6) 0.087(8) 0.025(6) 0.031(6) 0.022(5)
S4 0.092(3) 0.092(3) 0.106(3) 0.005(2) 0.053(2) 0.014(2)
O41 0.135(9) 0.122(8) 0.127(8) -0.004(6) 0.082(7) -0.013(7)
O42 0.116(10) 0.244(16) 0.149(11) -0.076(11) 0.050(8) -0.037(10)
O43 0.40(2) 0.117(10) 0.188(13) 0.049(9) 0.178(15) 0.125(13)
C40 0.049(6) 0.049(6) 0.088(8) 0.027(6) 0.031(6) 0.014(5)
P1A 0.0586(18) 0.0527(17) 0.102(2) 0.0239(16) 0.0211(17) 0.0109(14)
C10A 0.069(8) 0.062(7) 0.083(8) 0.015(6) 0.020(6) 0.018(6)
C11A 0.064(8) 0.045(6) 0.080(8) 0.009(6) 0.021(6) 0.016(6)
C12A 0.051(7) 0.059(7) 0.107(10) 0.006(7) 0.026(7) 0.020(6)
C13A 0.061(8) 0.052(7) 0.098(10) 0.014(7) 0.016(7) 0.029(6)
C14A 0.084(9) 0.045(7) 0.089(9) 0.011(6) 0.021(8) 0.029(6)
C15A 0.065(8) 0.045(6) 0.093(9) 0.016(6) 0.027(7) 0.019(6)
C16A 0.049(7) 0.048(6) 0.097(9) 0.016(6) 0.016(6) 0.017(5)
C21A 0.072(9) 0.052(7) 0.124(12) 0.032(8) 0.037(8) 0.030(7)
C22A 0.048(8) 0.052(7) 0.166(14) 0.020(8) 0.034(9) 0.005(6)
C23A 0.067(10) 0.052(9) 0.24(2) 0.048(11) 0.057(12) 0.006(7)
C24A 0.122(15) 0.061(10) 0.19(2) 0.051(11) 0.088(14) 0.048(10)
C25A 0.150(17) 0.120(14) 0.147(16) 0.033(12) 0.058(14) 0.094(14)
C26A 0.098(11) 0.093(10) 0.118(12) 0.014(9) 0.025(9) 0.066(9)
C31A 0.058(8) 0.063(8) 0.115(11) 0.038(7) 0.011(7) 0.005(6)
C32A 0.098(11) 0.080(9) 0.102(11) 0.038(9) 0.007(9) 0.002(8)
C33A 0.115(13) 0.120(13) 0.105(12) 0.045(11) 0.024(10) -0.009(11)
C34A 0.124(17) 0.109(15) 0.17(2) 0.082(14) -0.034(14) -0.042(13)
C35A 0.072(11) 0.106(13) 0.20(2) 0.074(14) -0.011(12) -0.001(10)
C36A 0.055(8) 0.083(9) 0.165(14) 0.074(10) 0.004(8) -0.001(7)
C41A 0.061(8) 0.047(7) 0.095(9) 0.022(6) 0.024(6) 0.023(6)
C42A 0.065(8) 0.045(7) 0.100(10) 0.025(6) 0.014(7) 0.018(6)
C43A 0.068(9) 0.052(7) 0.107(11) 0.023(7) 0.019(8) 0.020(6)
C44A 0.075(9) 0.058(8) 0.096(10) 0.004(7) 0.009(7) 0.039(7)
C45A 0.085(10) 0.056(8) 0.085(9) 0.012(6) 0.026(8) 0.035(7)
C46A 0.060(8) 0.053(7) 0.092(9) 0.014(7) 0.022(7) 0.022(6)
P1B 0.0412(15) 0.0445(15) 0.0722(19) 0.0172(13) 0.0230(13) 0.0109(12)
C10B 0.047(6) 0.053(6) 0.076(7) 0.021(6) 0.029(5) 0.019(5)
C11B 0.041(6) 0.053(7) 0.073(7) 0.016(6) 0.028(6) 0.009(5)
C12B 0.043(7) 0.056(7) 0.085(8) 0.026(6) 0.025(6) 0.012(6)
C13B 0.042(7) 0.081(9) 0.095(9) 0.036(7) 0.023(6) 0.011(7)
C14B 0.051(8) 0.070(9) 0.103(10) 0.019(7) 0.018(7) 0.003(6)
C15B 0.071(9) 0.047(7) 0.126(11) 0.026(7) 0.042(8) 0.002(7)
C16B 0.042(6) 0.052(7) 0.104(9) 0.035(6) 0.028(6) 0.014(6)
C21B 0.046(6) 0.043(6) 0.069(7) 0.016(5) 0.021(5) 0.011(5)
C22B 0.038(6) 0.056(7) 0.064(7) 0.018(6) 0.014(5) 0.008(5)
C23B 0.053(7) 0.040(6) 0.085(9) 0.019(6) 0.016(6) 0.013(5)
C24B 0.049(6) 0.035(6) 0.089(9) 0.009(6) 0.025(6) 0.008(5)
C25B 0.052(7) 0.043(6) 0.088(8) 0.013(6) 0.030(6) 0.008(5)
C26B 0.049(6) 0.047(6) 0.083(8) 0.020(6) 0.028(6) 0.007(5)
C31B 0.047(6) 0.042(6) 0.065(7) 0.024(5) 0.020(5) 0.010(5)
C32B 0.044(6) 0.046(6) 0.086(8) 0.023(6) 0.023(6) 0.016(5)
C33B 0.050(7) 0.048(7) 0.084(8) 0.013(6) 0.017(6) 0.016(6)
C34B 0.055(7) 0.046(6) 0.074(8) 0.019(6) 0.011(6) -0.006(5)
C35B 0.046(7) 0.063(7) 0.084(8) 0.020(7) 0.028(6) 0.007(6)
C36B 0.047(7) 0.050(6) 0.075(7) 0.017(6) 0.027(6) 0.009(5)
C41B 0.040(6) 0.051(7) 0.073(8) 0.015(6) 0.026(6) 0.014(5)
C42B 0.038(6) 0.055(7) 0.067(7) 0.014(6) 0.019(5) 0.015(5)
C43B 0.046(6) 0.070(8) 0.079(9) 0.034(7) 0.026(6) 0.023(6)
C44B 0.045(7) 0.087(9) 0.083(9) 0.034(8) 0.022(7) 0.030(6)
C45B 0.059(7) 0.091(10) 0.056(8) 0.017(7) 0.010(6) 0.021(7)
C46B 0.050(7) 0.058(7) 0.081(9) 0.012(7) 0.024(6) 0.010(6)
O10W 0.142(9) 0.100(7) 0.137(9) 0.043(6) 0.003(7) 0.001(6)
O11W 0.106(7) 0.101(7) 0.149(9) 0.018(6) 0.057(6) 0.010(6)
O12W 0.120(8) 0.079(6) 0.188(11) 0.036(6) 0.075(7) 0.019(5)
O13W 0.153(12) 0.233(16) 0.296(19) 0.138(15) 0.060(12) 0.075(11)
O14W 0.48(3) 0.133(12) 0.179(15) 0.039(11) -0.020(17) -0.018(16)
O15W 0.154(12) 0.192(14) 0.221(15) 0.052(12) 0.008(11) -0.027(10)
O16W 0.280(19) 0.125(10) 0.259(18) 0.065(11) 0.107(15) 0.059(11)
O17W 0.182(14) 0.216(16) 0.245(18) 0.047(13) 0.029(13) 0.032(12)
O18W 0.152(11) 0.137(10) 0.32(2) 0.074(12) 0.094(12) 0.032(9)
O19W 0.098(8) 0.178(12) 0.228(15) 0.060(11) 0.000(9) -0.003(8)

loop_
_atom_type_symbol
_atom_type_description
_atom_type_scat_dispersion_real
_atom_type_scat_dispersion_imag
_atom_type_scat_source
C C 0.0181 0.0091 'International Tables Vol C Tables 4.2.6.8 and 6.1.1.4'
H H 0.0000 0.0000 'International Tables Vol C Tables 4.2.6.8 and 6.1.1.4'
N N 0.0311 0.0180 'International Tables Vol C Tables 4.2.6.8 and 6.1.1.4'
O O 0.0492 0.0322 'International Tables Vol C Tables 4.2.6.8 and 6.1.1.4'
P P 0.2955 0.4335 'International Tables Vol C Tables 4.2.6.8 and 6.1.1.4'
S S 0.3331 0.5567 'International Tables Vol C Tables 4.2.6.8 and 6.1.1.4'
Gd Gd -8.8380 11.9157 'International Tables Vol C Tables 4.2.6.8 and 6.1.1.4'

loop_
_geom_angle_atom_site_label_1
_geom_angle_atom_site_label_2
_geom_angle_atom_site_label_3
_geom_angle
_geom_angle_site_symmetry_1
_geom_angle_site_symmetry_3
O03W Gd1 Gd1 85.6(11) 2_656 2_656
O03W Gd1 O04W 149.9(12) 2_656 2_656
Gd1 Gd1 O04W 69.0(5) 2_656 2_656
O03W Gd1 O06W 98.1(12) 2_656 2_656
Gd1 Gd1 O06W 67.0(5) 2_656 2_656
O04W Gd1 O06W 86.9(7) 2_656 2_656
O03W Gd1 O06W 78.4(12) 2_656 .
Gd1 Gd1 O06W 61.8(5) 2_656 .
O04W Gd1 O06W 75.5(7) 2_656 .
O06W Gd1 O06W 128.8(4) 2_656 .
O03W Gd1 O04W 30.6(11) 2_656 .
Gd1 Gd1 O04W 59.2(5) 2_656 .
O04W Gd1 O04W 128.2(4) 2_656 .
O06W Gd1 O04W 73.8(7) 2_656 .
O06W Gd1 O04W 80.4(6) . .
O03W Gd1 O08W 105.6(12) 2_656 .
Gd1 Gd1 O08W 167.7(4) 2_656 .
O04W Gd1 O08W 98.7(6) 2_656 .
O06W Gd1 O08W 115.4(6) 2_656 .
O06W Gd1 O08W 114.6(6) . .
O04W Gd1 O08W 133.0(6) . .
O03W Gd1 O05W 136.5(12) 2_656 .
Gd1 Gd1 O05W 99.5(4) 2_656 .
O04W Gd1 O05W 40.4(6) 2_656 .
O06W Gd1 O05W 123.8(7) 2_656 .
O06W Gd1 O05W 66.8(6) . .
O04W Gd1 O05W 147.0(6) . .
O08W Gd1 O05W 68.9(6) . .
O03W Gd1 O02W 143.7(12) 2_656 .
Gd1 Gd1 O02W 103.2(5) 2_656 .
O04W Gd1 O02W 61.6(7) 2_656 .
O06W Gd1 O02W 56.0(7) 2_656 .
O06W Gd1 O02W 136.9(7) . .
O04W Gd1 O02W 129.1(7) . .
O08W Gd1 O02W 70.9(6) . .
O05W Gd1 O02W 77.5(7) . .
O03W Gd1 O03W 127.1(9) 2_656 .
Gd1 Gd1 O03W 41.5(7) 2_656 .
O04W Gd1 O03W 30.5(8) 2_656 .
O06W Gd1 O03W 66.0(9) 2_656 .
O06W Gd1 O03W 75.8(9) . .
O04W Gd1 O03W 99.3(8) . .
O08W Gd1 O03W 127.1(8) . .
O05W Gd1 O03W 69.5(8) . .
O02W Gd1 O03W 69.3(9) . .
O03W Gd1 O01W 69.4(11) 2_656 .
Gd1 Gd1 O01W 120.4(3) 2_656 .
O04W Gd1 O01W 137.3(6) 2_656 .
O06W Gd1 O01W 64.5(6) 2_656 .
O06W Gd1 O01W 147.2(6) . .
O04W Gd1 O01W 75.5(5) . .
O08W Gd1 O01W 69.5(5) . .
O05W Gd1 O01W 136.0(5) . .
O02W Gd1 O01W 76.0(6) . .
O03W Gd1 O01W 129.7(8) . .
O03W Gd1 O07W 44.3(12) 2_656 .
Gd1 Gd1 O07W 115.2(4) 2_656 .
O04W Gd1 O07W 133.7(6) 2_656 .
O06W Gd1 O07W 138.8(6) 2_656 .
O06W Gd1 O07W 68.9(6) . .
O04W Gd1 O07W 73.9(6) . .
O08W Gd1 O07W 71.7(5) . .
O05W Gd1 O07W 97.1(6) . .
O02W Gd1 O07W 141.6(6) . .
O03W Gd1 O07W 144.7(8) . .
O01W Gd1 O07W 83.1(5) . .
O04W O03W Gd1 108(2) 2_656 2_656
O04W O03W O07W 152(3) 2_656 2_656
Gd1 O03W O07W 94.6(17) 2_656 2_656
O04W O03W Gd1 60.9(15) 2_656 .
Gd1 O03W Gd1 52.9(9) 2_656 .
O07W O03W Gd1 126.7(17) 2_656 .
O03W O04W O05W 155(2) 2_656 2_656
O03W O04W Gd1 88.6(17) 2_656 2_656
O05W O04W Gd1 79.3(10) 2_656 2_656
O03W O04W Gd1 41.8(16) 2_656 .
O05W O04W Gd1 116.2(11) 2_656 .
Gd1 O04W Gd1 51.8(4) 2_656 .
O04W O05W Gd1 60.3(9) 2_656 .
Gd1 O06W Gd1 51.2(4) 2_656 .
O03W O07W Gd1 41.1(11) 2_656 .
C11 O1 H1 109.5 . .
O1 C11 C12 120.1(10) . .
O1 C11 C16 120.0(9) . .
C12 C11 C16 119.9(11) . .
C13 C12 C11 119.3(10) . .
C13 C12 C10 120.9(9) . .
C11 C12 C10 119.8(10) . .
C12 C13 C14 121.8(10) . .
C12 C13 H13 119.1 . .
C14 C13 H13 119.1 . .
C13 C14 C15 118.6(10) . .
C13 C14 S1 123.1(8) . .
C15 C14 S1 118.3(8) . .
C16 C15 C14 121.7(10) . .
C16 C15 H15 119.2 . .
C14 C15 H15 119.2 . .
C15 C16 C11 118.6(9) . .
C15 C16 C40 121.3(9) . .
C11 C16 C40 120.0(10) . .
O11' S1 O13' 114.4(6) . .
O11' S1 O11 31.2(8) . .
O13' S1 O11 137.2(8) . .
O11' S1 O12 132.1(9) . .
O13' S1 O12 73.1(8) . .
O11 S1 O12 110.6(6) . .
O11' S1 O13 80.1(8) . .
O13' S1 O13 39.4(7) . .
O11 S1 O13 110.1(6) . .
O12 S1 O13 110.4(6) . .
O11' S1 O12' 109.1(6) . .
O13' S1 O12' 106.9(6) . .
O11 S1 O12' 80.3(8) . .
O12 S1 O12' 34.8(7) . .
O13 S1 O12' 139.8(8) . .
O11' S1 C14 111.3(6) . .
O13' S1 C14 109.5(5) . .
O11 S1 C14 108.9(6) . .
O12 S1 C14 109.3(6) . .
O13 S1 C14 107.4(5) . .
O12' S1 C14 105.2(5) . .
C26 C10 C12 113.9(8) . .
C26 C10 H10A 108.8 . .
C12 C10 H10A 108.8 . .
C26 C10 H10B 108.8 . .
C12 C10 H10B 108.8 . .
H10A C10 H10B 107.7 . .
C21 O2 H2 109.5 . .
O2 C21 C22 117.6(10) . .
O2 C21 C26 120.9(9) . .
C22 C21 C26 121.4(10) . .
C21 C22 C23 118.2(10) . .
C21 C22 C20 121.8(10) . .
C23 C22 C20 120.0(10) . .
C24 C23 C22 121.0(10) . .
C24 C23 H23 119.5 . .
C22 C23 H23 119.5 . .
C23 C24 C25 120.1(10) . .
C23 C24 S2 119.9(8) . .
C25 C24 S2 119.9(8) . .
C26 C25 C24 120.6(10) . .
C26 C25 H25 119.7 . .
C24 C25 H25 119.7 . .
C25 C26 C21 118.7(10) . .
C25 C26 C10 120.2(10) . .
C21 C26 C10 121.1(10) . .
O22 S2 O21' 66.5(7) . .
O22 S2 O21 117.7(5) . .
O21' S2 O21 134.7(8) . .
O22 S2 O22' 137.6(8) . .
O21' S2 O22' 116.2(6) . .
O21 S2 O22' 28.3(8) . .
O22 S2 O23' 44.4(7) . .
O21' S2 O23' 109.6(6) . .
O21 S2 O23' 80.2(8) . .
O22' S2 O23' 107.7(6) . .
O22 S2 O23 108.7(5) . .
O21' S2 O23 42.8(7) . .
O21 S2 O23 107.5(5) . .
O22' S2 O23 80.6(8) . .
O23' S2 O23 147.7(7) . .
O22 S2 C24 109.6(5) . .
O21' S2 C24 110.7(6) . .
O21 S2 C24 109.2(5) . .
O22' S2 C24 108.1(5) . .
O23' S2 C24 103.8(5) . .
O23 S2 C24 103.0(4) . .
C22 C20 C36 115.6(8) . .
C22 C20 H20A 108.4 . .
C36 C20 H20A 108.4 . .
C22 C20 H20B 108.4 . .
C36 C20 H20B 108.4 . .
H20A C20 H20B 107.4 . .
C31 O3 H3 109.5 . .
O3 C31 C32 118.3(9) . .
O3 C31 C36 120.8(9) . .
C32 C31 C36 120.8(10) . .
C33 C32 C31 117.4(10) . .
C33 C32 C30 120.2(10) . .
C31 C32 C30 122.3(10) . .
C34 C33 C32 123.6(10) . .
C34 C33 H33 118.2 . .
C32 C33 H33 118.2 . .
C33 C34 C35 117.3(10) . .
C33 C34 S3 121.1(8) . .
C35 C34 S3 121.6(8) . .
C36 C35 C34 121.9(10) . .
C36 C35 H35 119.1 . .
C34 C35 H35 119.1 . .
C35 C36 C31 119.0(10) . .
C35 C36 C20 120.2(10) . .
C31 C36 C20 120.8(10) . .
O31' S3 O33 55.7(7) . .
O31' S3 O31 141.0(8) . .
O33 S3 O31 115.2(6) . .
O31' S3 O33' 115.5(6) . .
O33 S3 O33' 142.1(8) . .
O31 S3 O33' 44.7(7) . .
O31' S3 O32' 110.4(5) . .
O33 S3 O32' 56.4(7) . .
O31 S3 O32' 64.5(7) . .
O33' S3 O32' 107.9(5) . .
O31' S3 O32 55.3(7) . .
O33 S3 O32 109.5(6) . .
O31 S3 O32 108.6(6) . .
O33' S3 O32 65.7(7) . .
O32' S3 O32 150.3(8) . .
O31' S3 C34 109.7(5) . .
O33 S3 C34 109.7(6) . .
O31 S3 C34 108.8(6) . .
O33' S3 C34 107.8(5) . .
O32' S3 C34 105.1(5) . .
O32 S3 C34 104.5(5) . .
C32 C30 C46 111.1(8) . .
C32 C30 H30A 109.4 . .
C46 C30 H30A 109.4 . .
C32 C30 H30B 109.4 . .
C46 C30 H30B 109.4 . .
H30A C30 H30B 108.0 . .
C41 O4 H4 109.5 . .
O4 C41 C42 120.3(9) . .
O4 C41 C46 118.3(10) . .
C42 C41 C46 121.3(10) . .
C43 C42 C41 118.7(9) . .
C43 C42 C40 121.4(10) . .
C41 C42 C40 120.0(10) . .
C42 C43 C44 121.5(10) . .
C42 C43 H43 119.2 . .
C44 C43 H43 119.2 . .
C43 C44 C45 118.9(10) . .
C43 C44 S4 120.2(9) . .
C45 C44 S4 120.8(9) . .
C46 C45 C44 121.9(10) . .
C46 C45 H45 119.1 . .
C44 C45 H45 119.1 . .
C45 C46 C41 117.7(10) . .
C45 C46 C30 121.1(9) . .
C41 C46 C30 121.0(10) . .
O41 S4 O43 112.4(9) . .
O41 S4 O42 116.3(8) . .
O43 S4 O42 105.2(10) . .
O41 S4 C44 108.6(6) . .
O43 S4 C44 106.1(6) . .
O42 S4 C44 107.8(6) . .
C42 C40 C16 112.7(8) . .
C42 C40 H40A 109.1 . .
C16 C40 H40A 109.1 . .
C42 C40 H40B 109.1 . .
C16 C40 H40B 109.1 . .
H40A C40 H40B 107.8 . .
C31A P1A C41A 111.6(6) . .
C31A P1A C21A 106.8(6) . .
C41A P1A C21A 110.3(6) . .
C31A P1A C10A 109.4(6) . .
C41A P1A C10A 108.9(5) . .
C21A P1A C10A 109.8(6) . .
C11A C10A P1A 111.9(8) . .
C11A C10A H10C 109.2 . .
P1A C10A H10C 109.2 . .
C11A C10A H10D 109.2 . .
P1A C10A H10D 109.2 . .
H10C C10A H10D 107.9 . .
C16A C11A C12A 118.0(10) . .
C16A C11A C10A 121.9(10) . .
C12A C11A C10A 120.0(10) . .
C13A C12A C11A 120.0(11) . .
C13A C12A H12A 120.0 . .
C11A C12A H12A 120.0 . .
C14A C13A C12A 120.4(11) . .
C14A C13A H13A 119.8 . .
C12A C13A H13A 119.8 . .
C13A C14A C15A 120.9(11) . .
C13A C14A H14A 119.6 . .
C15A C14A H14A 119.6 . .
C16A C15A C14A 119.4(11) . .
C16A C15A H15A 120.3 . .
C14A C15A H15A 120.3 . .
C15A C16A C11A 121.3(10) . .
C15A C16A H16A 119.4 . .
C11A C16A H16A 119.4 . .
C26A C21A C22A 121.4(12) . .
C26A C21A P1A 120.1(11) . .
C22A C21A P1A 118.1(11) . .
C21A C22A C23A 116.1(14) . .
C21A C22A H22A 122.0 . .
C23A C22A H22A 122.0 . .
C24A C23A C22A 123.0(16) . .
C24A C23A H23A 118.5 . .
C22A C23A H23A 118.5 . .
C23A C24A C25A 119.9(16) . .
C23A C24A H24A 120.1 . .
C25A C24A H24A 120.1 . .
C24A C25A C26A 119.5(17) . .
C24A C25A H25A 120.3 . .
C26A C25A H25A 120.3 . .
C21A C26A C25A 120.2(15) . .
C21A C26A H26A 119.9 . .
C25A C26A H26A 119.9 . .
C36A C31A C32A 117.4(13) . .
C36A C31A P1A 122.3(12) . .
C32A C31A P1A 120.3(10) . .
C31A C32A C33A 120.1(15) . .
C31A C32A H32A 119.9 . .
C33A C32A H32A 119.9 . .
C34A C33A C32A 118.6(17) . .
C34A C33A H33A 120.7 . .
C32A C33A H33A 120.7 . .
C35A C34A C33A 120.7(18) . .
C35A C34A H34A 119.7 . .
C33A C34A H34A 119.7 . .
C34A C35A C36A 120.7(18) . .
C34A C35A H35A 119.6 . .
C36A C35A H35A 119.6 . .
C35A C36A C31A 122.4(16) . .
C35A C36A H36A 118.8 . .
C31A C36A H36A 118.8 . .
C42A C41A C46A 119.7(11) . .
C42A C41A P1A 120.3(10) . .
C46A C41A P1A 119.9(9) . .
C43A C42A C41A 118.9(11) . .
C43A C42A H42A 120.6 . .
C41A C42A H42A 120.6 . .
C44A C43A C42A 121.2(12) . .
C44A C43A H43A 119.4 . .
C42A C43A H43A 119.4 . .
C43A C44A C45A 119.9(12) . .
C43A C44A H44A 120.0 . .
C45A C44A H44A 120.0 . .
C46A C45A C44A 118.8(12) . .
C46A C45A H45A 120.6 . .
C44A C45A H45A 120.6 . .
C45A C46A C41A 121.5(11) . .
C45A C46A H46A 119.2 . .
C41A C46A H46A 119.2 . .
C31B P1B C41B 109.1(5) . .
C31B P1B C21B 110.4(4) . .
C41B P1B C21B 109.1(5) . .
C31B P1B C10B 106.9(5) . .
C41B P1B C10B 110.6(4) . .
C21B P1B C10B 110.7(4) . .
C11B C10B P1B 116.1(7) . .
C11B C10B H10E 108.3 . .
P1B C10B H10E 108.3 . .
C11B C10B H10F 108.3 . .
P1B C10B H10F 108.3 . .
H10E C10B H10F 107.4 . .
C16B C11B C12B 119.5(10) . .
C16B C11B C10B 120.9(9) . .
C12B C11B C10B 119.5(9) . .
C13B C12B C11B 119.7(10) . .
C13B C12B H12B 120.1 . .
C11B C12B H12B 120.1 . .
C14B C13B C12B 121.4(11) . .
C14B C13B H13B 119.3 . .
C12B C13B H13B 119.3 . .
C13B C14B C15B 119.3(11) . .
C13B C14B H14B 120.4 . .
C15B C14B H14B 120.4 . .
C16B C15B C14B 120.7(10) . .
C16B C15B H15B 119.7 . .
C14B C15B H15B 119.7 . .
C11B C16B C15B 119.3(10) . .
C11B C16B H16B 120.3 . .
C15B C16B H16B 120.3 . .
C22B C21B C26B 121.4(9) . .
C22B C21B P1B 119.6(8) . .
C26B C21B P1B 118.9(7) . .
C21B C22B C23B 118.5(9) . .
C21B C22B H22B 120.7 . .
C23B C22B H22B 120.7 . .
C24B C23B C22B 119.9(10) . .
C24B C23B H23B 120.0 . .
C22B C23B H23B 120.0 . .
C23B C24B C25B 122.5(9) . .
C23B C24B H24B 118.8 . .
C25B C24B H24B 118.8 . .
C24B C25B C26B 118.8(10) . .
C24B C25B H25B 120.6 . .
C26B C25B H25B 120.6 . .
C21B C26B C25B 118.9(9) . .
C21B C26B H26B 120.6 . .
C25B C26B H26B 120.6 . .
C32B C31B C36B 118.6(9) . .
C32B C31B P1B 121.1(7) . .
C36B C31B P1B 120.1(8) . .
C31B C32B C33B 120.5(9) . .
C31B C32B H32B 119.7 . .
C33B C32B H32B 119.7 . .
C34B C33B C32B 118.8(10) . .
C34B C33B H33B 120.6 . .
C32B C33B H33B 120.6 . .
C35B C34B C33B 121.9(10) . .
C35B C34B H34B 119.0 . .
C33B C34B H34B 119.0 . .
C34B C35B C36B 119.4(10) . .
C34B C35B H35B 120.3 . .
C36B C35B H35B 120.3 . .
C35B C36B C31B 120.7(9) . .
C35B C36B H36B 119.6 . .
C31B C36B H36B 119.6 . .
C46B C41B C42B 118.5(10) . .
C46B C41B P1B 121.6(8) . .
C42B C41B P1B 119.9(8) . .
C43B C42B C41B 120.2(10) . .
C43B C42B H42B 119.9 . .
C41B C42B H42B 119.9 . .
C42B C43B C44B 120.6(11) . .
C42B C43B H43B 119.7 . .
C44B C43B H43B 119.7 . .
C43B C44B C45B 120.2(11) . .
C43B C44B H44B 119.9 . .
C45B C44B H44B 119.9 . .
C46B C45B C44B 120.2(11) . .
C46B C45B H45B 119.9 . .
C44B C45B H45B 119.9 . .
C45B C46B C41B 120.2(10) . .
C45B C46B H46B 119.9 . .
C41B C46B H46B 119.9 . .
N1 C1 H1A 109.5 . .
N1 C1 H1B 109.5 . .
H1A C1 H1B 109.5 . .
N1 C1 H1C 109.5 . .
H1A C1 H1C 109.5 . .
H1B C1 H1C 109.5 . .
C2 N1 C4 108.0 . .
C2 N1 C1 132(3) . .
C4 N1 C1 120(3) . .
N1 C2 N2 108.0 . .
N1 C2 H2A 126.0 . .
N2 C2 H2A 126.0 . .
C2 N2 C3 108.0 . .
C2 N2 C5 124(2) . .
C3 N2 C5 128(2) . .
C4 C3 N2 108.0 . .
C4 C3 H3A 126.0 . .
N2 C3 H3A 126.0 . .
C3 C4 N1 108.0 . .
C3 C4 H4A 126.0 . .
N1 C4 H4A 126.0 . .
N2 C5 C6 107(2) . .
N2 C5 H5A 110.4 . .
C6 C5 H5A 110.4 . .
N2 C5 H5B 110.4 . .
C6 C5 H5B 110.4 . .
H5A C5 H5B 108.6 . .
C5 C6 C7 113.7(12) . .
C5 C6 H6A 108.8 . .
C7 C6 H6A 108.8 . .
C5 C6 H6B 108.8 . .
C7 C6 H6B 108.8 . .
H6A C6 H6B 107.7 . .
C6 C7 C8 113.1(12) . .
C6 C7 H7A 109.0 . .
C8 C7 H7A 109.0 . .
C6 C7 H7B 109.0 . .
C8 C7 H7B 109.0 . .
H7A C7 H7B 107.8 . .
C7 C8 H8A 109.5 . .
C7 C8 H8B 109.5 . .
H8A C8 H8B 109.5 . .
C7 C8 H8C 109.5 . .
H8A C8 H8C 109.5 . .
H8B C8 H8C 109.5 . .
N1' C1' H1'A 109.5 . .
N1' C1' H1'B 109.5 . .
H1'A C1' H1'B 109.5 . .
N1' C1' H1'C 109.5 . .
H1'A C1' H1'C 109.5 . .
H1'B C1' H1'C 109.5 . .
C4' N1' C2' 108.0 . .
C4' N1' C1' 130(3) . .
C2' N1' C1' 122(3) . .
N2' C2' N1' 108.0 . .
N2' C2' H2'A 126.0 . .
N1' C2' H2'A 126.0 . .
C2' N2' C3' 108.0 . .
C2' N2' C5' 118(2) . .
C3' N2' C5' 134(2) . .
N2' C3' C4' 108.0 . .
N2' C3' H3'A 126.0 . .
C4' C3' H3'A 126.0 . .
N1' C4' C3' 108.0 . .
N1' C4' H4'A 126.0 . .
C3' C4' H4'A 126.0 . .
N2' C5' C6' 117(2) . .
N2' C5' H5'A 108.2 . .
C6' C5' H5'A 108.2 . .
N2' C5' H5'B 108.2 . .
C6' C5' H5'B 108.2 . .
H5'A C5' H5'B 107.3 . .
C5' C6' C7' 115.4(12) . .
C5' C6' H6'A 108.4 . .
C7' C6' H6'A 108.4 . .
C5' C6' H6'B 108.4 . .
C7' C6' H6'B 108.4 . .
H6'A C6' H6'B 107.5 . .
C6' C7' C8' 114.0(12) . .
C6' C7' H7'A 108.8 . .
C8' C7' H7'A 108.8 . .
C6' C7' H7'B 108.8 . .
C8' C7' H7'B 108.8 . .
H7'A C7' H7'B 107.7 . .
C7' C8' H8'A 109.5 . .
C7' C8' H8'B 109.5 . .
H8'A C8' H8'B 109.5 . .
C7' C8' H8'C 109.5 . .
H8'A C8' H8'C 109.5 . .
H8'B C8' H8'C 109.5 . .

loop_
_geom_bond_atom_site_label_1
_geom_bond_atom_site_label_2
_geom_bond_distance
_geom_bond_site_symmetry_2
Gd1 O03W 1.67(3) 2_656
Gd1 Gd1 2.009(3) 2_656
Gd1 O04W 2.195(18) 2_656
Gd1 O06W 2.27(2) 2_656
Gd1 O06W 2.37(2) .
Gd1 O04W 2.387(19) .
Gd1 O08W 2.456(15) .
Gd1 O05W 2.483(18) .
Gd1 O02W 2.49(2) .
Gd1 O03W 2.51(3) .
Gd1 O01W 2.521(14) .
Gd1 O07W 2.531(16) .
O03W O04W 1.28(3) 2_656
O03W Gd1 1.67(3) 2_656
O03W O07W 1.77(4) 2_656
O04W O03W 1.28(3) 2_656
O04W O05W 1.64(2) 2_656
O04W Gd1 2.195(18) 2_656
O05W O04W 1.64(2) 2_656
O06W Gd1 2.27(2) 2_656
O07W O03W 1.77(4) 2_656
O1 C11 1.336(12) .
O1 H1 0.8500 .
C11 C12 1.394(13) .
C11 C16 1.426(14) .
C12 C13 1.379(14) .
C12 C10 1.527(14) .
C13 C14 1.381(14) .
C13 H13 0.9500 .
C14 C15 1.400(13) .
C14 S1 1.717(11) .
C15 C16 1.372(14) .
C15 H15 0.9500 .
C16 C40 1.512(13) .
S1 O11' 1.403(9) .
S1 O13' 1.432(9) .
S1 O11 1.434(9) .
S1 O12 1.434(9) .
S1 O13 1.446(9) .
S1 O12' 1.489(9) .
C10 C26 1.517(13) .
C10 H10A 0.9900 .
C10 H10B 0.9900 .
O2 C21 1.367(12) .
O2 H2 0.8500 .
C21 C22 1.389(14) .
C21 C26 1.407(14) .
C22 C23 1.415(15) .
C22 C20 1.516(14) .
C23 C24 1.368(14) .
C23 H23 0.9500 .
C24 C25 1.396(13) .
C24 S2 1.747(11) .
C25 C26 1.392(14) .
C25 H25 0.9500 .
S2 O22 1.417(8) .
S2 O21' 1.422(9) .
S2 O21 1.443(8) .
S2 O22' 1.451(9) .
S2 O23' 1.516(9) .
S2 O23 1.530(8) .
C20 C36 1.516(13) .
C20 H20A 0.9900 .
C20 H20B 0.9900 .
O3 C31 1.340(12) .
O3 H3 0.8500 .
C31 C32 1.401(14) .
C31 C36 1.406(14) .
C32 C33 1.390(14) .
C32 C30 1.515(14) .
C33 C34 1.385(14) .
C33 H33 0.9500 .
C34 C35 1.396(13) .
C34 S3 1.729(11) .
C35 C36 1.384(14) .
C35 H35 0.9500 .
S3 O31' 1.412(9) .
S3 O33 1.416(9) .
S3 O31 1.428(9) .
S3 O33' 1.437(9) .
S3 O32' 1.482(9) .
S3 O32 1.484(9) .
C30 C46 1.516(14) .
C30 H30A 0.9900 .
C30 H30B 0.9900 .
O4 C41 1.352(11) .
O4 H4 0.8500 .
C41 C42 1.403(14) .
C41 C46 1.404(13) .
C42 C43 1.374(14) .
C42 C40 1.499(13) .
C43 C44 1.384(14) .
C43 H43 0.9500 .
C44 C45 1.392(14) .
C44 S4 1.759(11) .
C45 C46 1.382(14) .
C45 H45 0.9500 .
S4 O41 1.377(9) .
S4 O43 1.426(12) .
S4 O42 1.443(13) .
C40 H40A 0.9900 .
C40 H40B 0.9900 .
P1A C31A 1.774(12) .
P1A C41A 1.796(12) .
P1A C21A 1.800(12) .
P1A C10A 1.814(11) .
C10A C11A 1.508(15) .
C10A H10C 0.9900 .
C10A H10D 0.9900 .
C11A C16A 1.384(14) .
C11A C12A 1.418(15) .
C12A C13A 1.393(15) .
C12A H12A 0.9500 .
C13A C14A 1.348(15) .
C13A H13A 0.9500 .
C14A C15A 1.392(15) .
C14A H14A 0.9500 .
C15A C16A 1.382(14) .
C15A H15A 0.9500 .
C16A H16A 0.9500 .
C21A C26A 1.381(17) .
C21A C22A 1.393(17) .
C22A C23A 1.402(18) .
C22A H22A 0.9500 .
C23A C24A 1.36(2) .
C23A H23A 0.9500 .
C24A C25A 1.37(2) .
C24A H24A 0.9500 .
C25A C26A 1.39(2) .
C25A H25A 0.9500 .
C26A H26A 0.9500 .
C31A C36A 1.365(16) .
C31A C32A 1.370(17) .
C32A C33A 1.402(19) .
C32A H32A 0.9500 .
C33A C34A 1.38(2) .
C33A H33A 0.9500 .
C34A C35A 1.30(3) .
C34A H34A 0.9500 .
C35A C36A 1.36(2) .
C35A H35A 0.9500 .
C36A H36A 0.9500 .
C41A C42A 1.381(14) .
C41A C46A 1.399(15) .
C42A C43A 1.379(15) .
C42A H42A 0.9500 .
C43A C44A 1.377(16) .
C43A H43A 0.9500 .
C44A C45A 1.402(16) .
C44A H44A 0.9500 .
C45A C46A 1.353(15) .
C45A H45A 0.9500 .
C46A H46A 0.9500 .
P1B C31B 1.784(10) .
P1B C41B 1.786(11) .
P1B C21B 1.798(9) .
P1B C10B 1.801(9) .
C10B C11B 1.531(13) .
C10B H10E 0.9900 .
C10B H10F 0.9900 .
C11B C16B 1.370(13) .
C11B C12B 1.408(14) .
C12B C13B 1.365(14) .
C12B H12B 0.9500 .
C13B C14B 1.346(15) .
C13B H13B 0.9500 .
C14B C15B 1.396(16) .
C14B H14B 0.9500 .
C15B C16B 1.382(15) .
C15B H15B 0.9500 .
C16B H16B 0.9500 .
C21B C22B 1.396(13) .
C21B C26B 1.397(13) .
C22B C23B 1.397(13) .
C22B H22B 0.9500 .
C23B C24B 1.362(14) .
C23B H23B 0.9500 .
C24B C25B 1.384(14) .
C24B H24B 0.9500 .
C25B C26B 1.402(13) .
C25B H25B 0.9500 .
C26B H26B 0.9500 .
C31B C32B 1.387(13) .
C31B C36B 1.406(13) .
C32B C33B 1.391(13) .
C32B H32B 0.9500 .
C33B C34B 1.379(13) .
C33B H33B 0.9500 .
C34B C35B 1.363(14) .
C34B H34B 0.9500 .
C35B C36B 1.372(14) .
C35B H35B 0.9500 .
C36B H36B 0.9500 .
C41B C46B 1.396(14) .
C41B C42B 1.413(13) .
C42B C43B 1.365(13) .
C42B H42B 0.9500 .
C43B C44B 1.370(15) .
C43B H43B 0.9500 .
C44B C45B 1.384(15) .
C44B H44B 0.9500 .
C45B C46B 1.375(14) .
C45B H45B 0.9500 .
C46B H46B 0.9500 .
C1 N1 1.467(11) .
C1 H1A 0.9800 .
C1 H1B 0.9800 .
C1 H1C 0.9800 .
N1 C2 1.35(2) .
N1 C4 1.35(2) .
C2 N2 1.35(2) .
C2 H2A 0.9500 .
N2 C3 1.35(2) .
N2 C5 1.459(11) .
C3 C4 1.35(2) .
C3 H3A 0.9500 .
C4 H4A 0.9500 .
C5 C6 1.519(11) .
C5 H5A 0.9900 .
C5 H5B 0.9900 .
C6 C7 1.524(11) .
C6 H6A 0.9900 .
C6 H6B 0.9900 .
C7 C8 1.526(11) .
C7 H7A 0.9900 .
C7 H7B 0.9900 .
C8 H8A 0.9800 .
C8 H8B 0.9800 .
C8 H8C 0.9800 .
C1' N1' 1.464(11) .
C1' H1'A 0.9800 .
C1' H1'B 0.9800 .
C1' H1'C 0.9800 .
N1' C4' 1.39(2) .
N1' C2' 1.39(2) .
C2' N2' 1.39(2) .
C2' H2'A 0.9500 .
N2' C3' 1.39(2) .
N2' C5' 1.468(11) .
C3' C4' 1.39(2) .
C3' H3'A 0.9500 .
C4' H4'A 0.9500 .
C5' C6' 1.510(11) .
C5' H5'A 0.9900 .
C5' H5'B 0.9900 .
C6' C7' 1.512(11) .
C6' H6'A 0.9900 .
C6' H6'B 0.9900 .
C7' C8' 1.523(11) .
C7' H7'A 0.9900 .
C7' H7'B 0.9900 .
C8' H8'A 0.9800 .
C8' H8'B 0.9800 .
C8' H8'C 0.9800 .

loop_
_geom_hbond_atom_site_label_D
_geom_hbond_atom_site_label_H
_geom_hbond_atom_site_label_A
_geom_hbond_distance_DH
_geom_hbond_distance_HA
_geom_hbond_distance_DA
_geom_hbond_angle_DHA
O1 H1 O4 0.85 1.74 2.579(9) 167.1
O2 H2 O1 0.85 1.61 2.449(9) 168.7
O3 H3 O2 0.85 1.86 2.627(9) 149.5
O4 H4 O3 0.85 2.10 2.941(9) 169.7

loop_
_geom_torsion_atom_site_label_1
_geom_torsion_atom_site_label_2
_geom_torsion_atom_site_label_3
_geom_torsion_atom_site_label_4
_geom_torsion
_geom_torsion_site_symmetry_1
_geom_torsion_site_symmetry_4
O03W Gd1 O03W O04W -149(2) 2_656 2_656
Gd1 Gd1 O03W O04W -149(2) 2_656 2_656
O06W Gd1 O03W O04W 129.6(19) 2_656 2_656
O06W Gd1 O03W O04W -85.3(17) . 2_656
O04W Gd1 O03W O04W -162.9(13) . 2_656
O08W Gd1 O03W O04W 25(2) . 2_656
O05W Gd1 O03W O04W -15.1(15) . 2_656
O02W Gd1 O03W O04W 68.8(16) . 2_656
O01W Gd1 O03W O04W 118.2(15) . 2_656
O07W Gd1 O03W O04W -88(2) . 2_656
O03W Gd1 O03W Gd1 0.003(2) 2_656 2_656
O04W Gd1 O03W Gd1 149(2) 2_656 2_656
O06W Gd1 O03W Gd1 -81.8(10) 2_656 2_656
O06W Gd1 O03W Gd1 63.3(9) . 2_656
O04W Gd1 O03W Gd1 -14.3(10) . 2_656
O08W Gd1 O03W Gd1 173.6(5) . 2_656
O05W Gd1 O03W Gd1 133.5(11) . 2_656
O02W Gd1 O03W Gd1 -142.6(12) . 2_656
O01W Gd1 O03W Gd1 -93.2(11) . 2_656
O07W Gd1 O03W Gd1 61.0(17) . 2_656
O03W Gd1 O03W O07W 64.1(18) 2_656 2_656
Gd1 Gd1 O03W O07W 64.1(18) 2_656 2_656
O04W Gd1 O03W O07W -147(3) 2_656 2_656
O06W Gd1 O03W O07W -17.7(17) 2_656 2_656
O06W Gd1 O03W O07W 127(2) . 2_656
O04W Gd1 O03W O07W 50(2) . 2_656
O08W Gd1 O03W O07W -122.3(18) . 2_656
O05W Gd1 O03W O07W -162(2) . 2_656
O02W Gd1 O03W O07W -79(2) . 2_656
O01W Gd1 O03W O07W -29(2) . 2_656
O07W Gd1 O03W O07W 125.0(16) . 2_656
Gd1 Gd1 O04W O03W 146(2) 2_656 2_656
O04W Gd1 O04W O03W 146(2) 2_656 2_656
O06W Gd1 O04W O03W -141(2) 2_656 2_656
O06W Gd1 O04W O03W 84(2) . 2_656
O08W Gd1 O04W O03W -31(3) . 2_656
O05W Gd1 O04W O03W 91(3) . 2_656
O02W Gd1 O04W O03W -132(2) . 2_656
O03W Gd1 O04W O03W 157.3(17) . 2_656
O01W Gd1 O04W O03W -74(2) . 2_656
O07W Gd1 O04W O03W 13(2) . 2_656
O03W Gd1 O04W O05W 164(3) 2_656 2_656
Gd1 Gd1 O04W O05W -49.3(11) 2_656 2_656
O04W Gd1 O04W O05W -49.3(11) 2_656 2_656
O06W Gd1 O04W O05W 23.1(12) 2_656 2_656
O06W Gd1 O04W O05W -112.2(13) . 2_656
O08W Gd1 O04W O05W 133.0(11) . 2_656
O05W Gd1 O04W O05W -104.9(13) . 2_656
O02W Gd1 O04W O05W 32.5(16) . 2_656
O03W Gd1 O04W O05W -38.4(15) . 2_656
O01W Gd1 O04W O05W 90.4(12) . 2_656
O07W Gd1 O04W O05W 177.2(13) . 2_656
O03W Gd1 O04W Gd1 -146(2) 2_656 2_656
O04W Gd1 O04W Gd1 0.0 2_656 2_656
O06W Gd1 O04W Gd1 72.5(6) 2_656 2_656
O06W Gd1 O04W Gd1 -62.8(5) . 2_656
O08W Gd1 O04W Gd1 -177.7(5) . 2_656
O05W Gd1 O04W Gd1 -55.5(11) . 2_656
O02W Gd1 O04W Gd1 81.9(8) . 2_656
O03W Gd1 O04W Gd1 11.0(8) . 2_656
O01W Gd1 O04W Gd1 139.7(5) . 2_656
O07W Gd1 O04W Gd1 -133.5(5) . 2_656
O03W Gd1 O05W O04W 134.6(18) 2_656 2_656
Gd1 Gd1 O05W O04W 41.0(9) 2_656 2_656
O06W Gd1 O05W O04W -27.6(12) 2_656 2_656
O06W Gd1 O05W O04W 94.7(11) . 2_656
O04W Gd1 O05W O04W 86.8(14) . 2_656
O08W Gd1 O05W O04W -134.7(11) . 2_656
O02W Gd1 O05W O04W -60.6(10) . 2_656
O03W Gd1 O05W O04W 11.8(11) . 2_656
O01W Gd1 O05W O04W -114.6(10) . 2_656
O07W Gd1 O05W O04W 158.0(9) . 2_656
O03W Gd1 O06W Gd1 91.2(12) 2_656 2_656
O04W Gd1 O06W Gd1 -73.7(6) 2_656 2_656
O06W Gd1 O06W Gd1 0.0 2_656 2_656
O04W Gd1 O06W Gd1 60.1(5) . 2_656
O08W Gd1 O06W Gd1 -166.8(4) . 2_656
O05W Gd1 O06W Gd1 -115.6(6) . 2_656
O02W Gd1 O06W Gd1 -78.9(10) . 2_656
O03W Gd1 O06W Gd1 -42.2(8) . 2_656
O01W Gd1 O06W Gd1 103.2(9) . 2_656
O07W Gd1 O06W Gd1 136.4(6) . 2_656
Gd1 Gd1 O07W O03W -52.9(16) 2_656 2_656
O04W Gd1 O07W O03W -137.3(17) 2_656 2_656
O06W Gd1 O07W O03W 30.2(19) 2_656 2_656
O06W Gd1 O07W O03W -95.1(17) . 2_656
O04W Gd1 O07W O03W -9.4(17) . 2_656
O08W Gd1 O07W O03W 138.2(17) . 2_656
O05W Gd1 O07W O03W -156.9(16) . 2_656
O02W Gd1 O07W O03W 124.4(18) . 2_656
O03W Gd1 O07W O03W -93(2) . 2_656
O01W Gd1 O07W O03W 67.5(16) . 2_656
O1 C11 C12 C13 -179.9(9) . .
C16 C11 C12 C13 3.0(14) . .
O1 C11 C12 C10 -2.0(13) . .
C16 C11 C12 C10 -179.0(8) . .
C11 C12 C13 C14 -1.0(15) . .
C10 C12 C13 C14 -178.9(9) . .
C12 C13 C14 C15 -0.6(15) . .
C12 C13 C14 S1 -178.8(8) . .
C13 C14 C15 C16 0.0(14) . .
S1 C14 C15 C16 178.3(8) . .
C14 C15 C16 C11 2.0(14) . .
C14 C15 C16 C40 -180.0(8) . .
O1 C11 C16 C15 179.4(9) . .
C12 C11 C16 C15 -3.5(14) . .
O1 C11 C16 C40 1.4(13) . .
C12 C11 C16 C40 178.4(8) . .
C13 C14 S1 O11' -8.3(11) . .
C15 C14 S1 O11' 173.5(10) . .
C13 C14 S1 O13' -135.8(10) . .
C15 C14 S1 O13' 46.0(10) . .
C13 C14 S1 O11 24.9(11) . .
C15 C14 S1 O11 -153.3(10) . .
C13 C14 S1 O12 145.9(11) . .
C15 C14 S1 O12 -32.3(11) . .
C13 C14 S1 O13 -94.2(11) . .
C15 C14 S1 O13 87.5(11) . .
C13 C14 S1 O12' 109.7(10) . .
C15 C14 S1 O12' -68.5(10) . .
C13 C12 C10 C26 90.4(12) . .
C11 C12 C10 C26 -87.5(12) . .
O2 C21 C22 C23 177.6(9) . .
C26 C21 C22 C23 0.3(15) . .
O2 C21 C22 C20 -2.2(14) . .
C26 C21 C22 C20 -179.6(9) . .
C21 C22 C23 C24 -1.6(15) . .
C20 C22 C23 C24 178.2(9) . .
C22 C23 C24 C25 2.8(15) . .
C22 C23 C24 S2 -173.4(8) . .
C23 C24 C25 C26 -2.8(15) . .
S2 C24 C25 C26 173.5(8) . .
C24 C25 C26 C21 1.5(15) . .
C24 C25 C26 C10 -178.3(9) . .
O2 C21 C26 C25 -177.5(9) . .
C22 C21 C26 C25 -0.2(15) . .
O2 C21 C26 C10 2.3(15) . .
C22 C21 C26 C10 179.5(9) . .
C12 C10 C26 C25 -99.0(11) . .
C12 C10 C26 C21 81.3(13) . .
C23 C24 S2 O22 -35.6(10) . .
C25 C24 S2 O22 148.1(9) . .
C23 C24 S2 O21' 35.8(11) . .
C25 C24 S2 O21' -140.4(11) . .
C23 C24 S2 O21 -166.0(9) . .
C25 C24 S2 O21 17.7(10) . .
C23 C24 S2 O22' 164.1(11) . .
C25 C24 S2 O22' -12.2(11) . .
C23 C24 S2 O23' -81.7(11) . .
C25 C24 S2 O23' 102.0(11) . .
C23 C24 S2 O23 80.0(9) . .
C25 C24 S2 O23 -96.3(9) . .
C21 C22 C20 C36 -77.1(13) . .
C23 C22 C20 C36 103.0(11) . .
O3 C31 C32 C33 173.5(9) . .
C36 C31 C32 C33 -3.5(15) . .
O3 C31 C32 C30 -10.1(14) . .
C36 C31 C32 C30 172.9(9) . .
C31 C32 C33 C34 3.4(16) . .
C30 C32 C33 C34 -173.0(9) . .
C32 C33 C34 C35 -1.0(15) . .
C32 C33 C34 S3 -177.8(8) . .
C33 C34 C35 C36 -1.4(15) . .
S3 C34 C35 C36 175.4(8) . .
C34 C35 C36 C31 1.3(15) . .
C34 C35 C36 C20 178.1(9) . .
O3 C31 C36 C35 -175.7(9) . .
C32 C31 C36 C35 1.2(15) . .
O3 C31 C36 C20 7.6(14) . .
C32 C31 C36 C20 -175.5(9) . .
C22 C20 C36 C35 -84.0(12) . .
C22 C20 C36 C31 92.7(12) . .
C33 C34 S3 O31' 177.5(9) . .
C35 C34 S3 O31' 0.8(10) . .
C33 C34 S3 O33 -123.0(11) . .
C35 C34 S3 O33 60.3(11) . .
C33 C34 S3 O31 3.8(12) . .
C35 C34 S3 O31 -172.9(11) . .
C33 C34 S3 O33' 51.0(10) . .
C35 C34 S3 O33' -125.7(9) . .
C33 C34 S3 O32' -63.8(10) . .
C35 C34 S3 O32' 119.5(9) . .
C33 C34 S3 O32 119.7(11) . .
C35 C34 S3 O32 -57.0(11) . .
C33 C32 C30 C46 80.8(12) . .
C31 C32 C30 C46 -95.4(12) . .
O4 C41 C42 C43 176.6(8) . .
C46 C41 C42 C43 0.5(14) . .
O4 C41 C42 C40 -4.3(13) . .
C46 C41 C42 C40 179.6(8) . .
C41 C42 C43 C44 -0.4(15) . .
C40 C42 C43 C44 -179.6(9) . .
C42 C43 C44 C45 0.6(16) . .
C42 C43 C44 S4 -177.1(8) . .
C43 C44 C45 C46 -0.7(16) . .
S4 C44 C45 C46 176.9(8) . .
C44 C45 C46 C41 0.8(15) . .
C44 C45 C46 C30 175.3(9) . .
O4 C41 C46 C45 -176.8(9) . .
C42 C41 C46 C45 -0.7(14) . .
O4 C41 C46 C30 8.7(13) . .
C42 C41 C46 C30 -175.2(9) . .
C32 C30 C46 C45 -85.9(11) . .
C32 C30 C46 C41 88.4(11) . .
C43 C44 S4 O41 -163.5(10) . .
C45 C44 S4 O41 18.9(12) . .
C43 C44 S4 O43 75.6(12) . .
C45 C44 S4 O43 -102.0(12) . .
C43 C44 S4 O42 -36.7(12) . .
C45 C44 S4 O42 145.7(11) . .
C43 C42 C40 C16 88.5(12) . .
C41 C42 C40 C16 -90.6(12) . .
C15 C16 C40 C42 -91.4(12) . .
C11 C16 C40 C42 86.6(12) . .
C31A P1A C10A C11A -175.0(8) . .
C41A P1A C10A C11A -52.7(9) . .
C21A P1A C10A C11A 68.2(9) . .
P1A C10A C11A C16A -84.8(12) . .
P1A C10A C11A C12A 90.0(11) . .
C16A C11A C12A C13A 2.4(16) . .
C10A C11A C12A C13A -172.6(10) . .
C11A C12A C13A C14A -0.4(17) . .
C12A C13A C14A C15A -2.7(17) . .
C13A C14A C15A C16A 3.7(16) . .
C14A C15A C16A C11A -1.6(16) . .
C12A C11A C16A C15A -1.4(16) . .
C10A C11A C16A C15A 173.5(10) . .
C31A P1A C21A C26A 102.5(11) . .
C41A P1A C21A C26A -19.0(11) . .
C10A P1A C21A C26A -139.0(10) . .
C31A P1A C21A C22A -69.6(10) . .
C41A P1A C21A C22A 168.9(9) . .
C10A P1A C21A C22A 48.9(10) . .
C26A C21A C22A C23A 0.7(18) . .
P1A C21A C22A C23A 172.7(9) . .
C21A C22A C23A C24A 0.3(19) . .
C22A C23A C24A C25A 0(2) . .
C23A C24A C25A C26A -1(2) . .
C22A C21A C26A C25A -2(2) . .
P1A C21A C26A C25A -173.8(11) . .
C24A C25A C26A C21A 2(2) . .
C41A P1A C31A C36A 106.7(11) . .
C21A P1A C31A C36A -13.9(13) . .
C10A P1A C31A C36A -132.6(11) . .
C41A P1A C31A C32A -73.6(12) . .
C21A P1A C31A C32A 165.8(11) . .
C10A P1A C31A C32A 47.0(12) . .
C36A C31A C32A C33A 0(2) . .
P1A C31A C32A C33A -179.2(10) . .
C31A C32A C33A C34A -2(2) . .
C32A C33A C34A C35A 3(3) . .
C33A C34A C35A C36A -3(3) . .
C34A C35A C36A C31A 1(3) . .
C32A C31A C36A C35A 0(2) . .
P1A C31A C36A C35A 179.5(12) . .
C31A P1A C41A C42A 14.5(11) . .
C21A P1A C41A C42A 133.0(9) . .
C10A P1A C41A C42A -106.4(9) . .
C31A P1A C41A C46A -167.9(9) . .
C21A P1A C41A C46A -49.3(9) . .
C10A P1A C41A C46A 71.2(9) . .
C46A C41A C42A C43A 0.4(15) . .
P1A C41A C42A C43A 178.0(8) . .
C41A C42A C43A C44A 0.3(16) . .
C42A C43A C44A C45A -1.6(16) . .
C43A C44A C45A C46A 2.2(15) . .
C44A C45A C46A C41A -1.5(16) . .
C42A C41A C46A C45A 0.2(16) . .
P1A C41A C46A C45A -177.4(8) . .
C31B P1B C10B C11B -177.5(7) . .
C41B P1B C10B C11B -58.8(8) . .
C21B P1B C10B C11B 62.2(8) . .
P1B C10B C11B C16B -97.3(10) . .
P1B C10B C11B C12B 83.6(10) . .
C16B C11B C12B C13B 2.3(15) . .
C10B C11B C12B C13B -178.6(9) . .
C11B C12B C13B C14B -2.0(16) . .
C12B C13B C14B C15B 0.9(18) . .
C13B C14B C15B C16B 0.0(18) . .
C12B C11B C16B C15B -1.4(15) . .
C10B C11B C16B C15B 179.5(9) . .
C14B C15B C16B C11B 0.3(17) . .
C31B P1B C21B C22B -83.9(8) . .
C41B P1B C21B C22B 156.2(8) . .
C10B P1B C21B C22B 34.3(9) . .
C31B P1B C21B C26B 92.7(9) . .
C41B P1B C21B C26B -27.2(9) . .
C10B P1B C21B C26B -149.1(8) . .
C26B C21B C22B C23B 2.6(14) . .
P1B C21B C22B C23B 179.1(7) . .
C21B C22B C23B C24B -0.6(14) . .
C22B C23B C24B C25B -1.8(15) . .
C23B C24B C25B C26B 2.1(15) . .
C22B C21B C26B C25B -2.3(15) . .
P1B C21B C26B C25B -178.8(7) . .
C24B C25B C26B C21B 0.0(15) . .
C41B P1B C31B C32B -83.7(8) . .
C21B P1B C31B C32B 156.5(8) . .
C10B P1B C31B C32B 36.0(9) . .
C41B P1B C31B C36B 90.7(8) . .
C21B P1B C31B C36B -29.1(9) . .
C10B P1B C31B C36B -149.6(8) . .
C36B C31B C32B C33B -1.3(14) . .
P1B C31B C32B C33B 173.2(8) . .
C31B C32B C33B C34B -0.6(15) . .
C32B C33B C34B C35B 2.0(16) . .
C33B C34B C35B C36B -1.4(16) . .
C34B C35B C36B C31B -0.6(15) . .
C32B C31B C36B C35B 1.9(14) . .
P1B C31B C36B C35B -172.7(8) . .
C31B P1B C41B C46B -166.5(8) . .
C21B P1B C41B C46B -45.9(9) . .
C10B P1B C41B C46B 76.1(9) . .
C31B P1B C41B C42B 13.6(9) . .
C21B P1B C41B C42B 134.2(7) . .
C10B P1B C41B C42B -103.8(8) . .
C46B C41B C42B C43B 0.1(13) . .
P1B C41B C42B C43B 179.9(7) . .
C41B C42B C43B C44B 0.2(14) . .
C42B C43B C44B C45B 0.4(15) . .
C43B C44B C45B C46B -1.3(16) . .
C44B C45B C46B C41B 1.5(15) . .
C42B C41B C46B C45B -0.9(14) . .
P1B C41B C46B C45B 179.2(8) . .
C4 N1 C2 N2 0.0 . .
C1 N1 C2 N2 179.99(16) . .
N1 C2 N2 C3 0.0 . .
N1 C2 N2 C5 179.9(4) . .
C2 N2 C3 C4 0.0 . .
C5 N2 C3 C4 -179.9(4) . .
N2 C3 C4 N1 0.0 . .
C2 N1 C4 C3 0.0 . .
C1 N1 C4 C3 -179.99(14) . .
C2 N2 C5 C6 -108(2) . .
C3 N2 C5 C6 72(3) . .
N2 C5 C6 C7 75(5) . .
C5 C6 C7 C8 -147(7) . .
C4' N1' C2' N2' 0.0 . .
C1' N1' C2' N2' 180.00(13) . .
N1' C2' N2' C3' 0.0 . .
N1' C2' N2' C5' 180.0(3) . .
C2' N2' C3' C4' 0.0 . .
C5' N2' C3' C4' -180.0(4) . .
C2' N1' C4' C3' 0.0 . .
C1' N1' C4' C3' 180.00(14) . .
N2' C3' C4' N1' 0.0 . .
C2' N2' C5' C6' 67(3) . .
C3' N2' C5' C6' -113(3) . .
N2' C5' C6' C7' 54(6) . .
C5' C6' C7' C8' -129(6) . .
